data_7717394
loop_
_publ_author_name
'Di, Kai'
'Yang, Dawei'
'Su, Linan'
'Du, Ronghuan'
'Dong, Shengbin'
'Wang, Baomin'
'Qu, Jingping'

_publ_section_title
;
 A new family of thiolate-bridged bimetallic complexes featuring a
 benzimidazole moiety: synthesis, structure and redox reactivity.
;
_journal_issue 46
_journal_name_full 'Dalton transactions (Cambridge, England : 2003)'
_journal_page_first 18754
_journal_page_last 18761
_journal_paper_doi 10.1039/d4dt02484b
_journal_volume 53
_journal_year 2024
_chemical_formula_moiety 'C36 H44 N4 Ru2 S2, 2(F6 P), 2(C2 H3 N)'
_chemical_formula_sum 'C40 H50 F12 N6 P2 Ru2 S2'
_chemical_formula_weight 1171.06
_space_group_crystal_system monoclinic
_space_group_IT_number 14
_space_group_name_Hall '-P 2yn'
_space_group_name_H-M_alt 'P 1 21/n 1'
_atom_sites_solution_hydrogens geom
_atom_sites_solution_primary dual
_audit_creation_date 2024-03-26
_audit_creation_method
;
Olex2 1.3
(compiled 2020.11.12 svn.r5f609507 for OlexSys, GUI svn.r6408)
;
_audit_update_record
;
2024-04-08 deposited with the CCDC.	2024-10-24 downloaded from the CCDC.
;
_cell_angle_alpha 90
_cell_angle_beta 110.230(5)
_cell_angle_gamma 90
_cell_formula_units_Z 2
_cell_length_a 11.290(2)
_cell_length_b 15.799(3)
_cell_length_c 13.395(3)
_cell_measurement_reflns_used 6128
_cell_measurement_temperature 120.0
_cell_measurement_theta_max 23.50
_cell_measurement_theta_min 2.41
_cell_volume 2241.9(8)
_computing_cell_refinement 'SAINT V8.40A (Bruker, 2019)'
_computing_data_reduction 'SAINT V8.40A (Bruker, 2019)'
_computing_molecular_graphics 'Olex2 1.3 (Dolomanov et al., 2009)'
_computing_publication_material 'Olex2 1.3 (Dolomanov et al., 2009)'
_computing_structure_refinement 'SHELXL 2018/3 (Sheldrick, 2015)'
_computing_structure_solution 'SHELXT 2014/5 (Sheldrick, 2014)'
_diffrn_ambient_temperature 120.0
_diffrn_measured_fraction_theta_full 0.998
_diffrn_measured_fraction_theta_max 0.998
_diffrn_measurement_device_type 'Bruker APEX-II CCD'
_diffrn_measurement_method '\f and \w scans'
_diffrn_radiation_type MoK\a
_diffrn_radiation_wavelength 0.71073
_diffrn_reflns_av_R_equivalents 0.1018
_diffrn_reflns_av_unetI/netI 0.0548
_diffrn_reflns_Laue_measured_fraction_full 0.998
_diffrn_reflns_Laue_measured_fraction_max 0.998
_diffrn_reflns_limit_h_max 13
_diffrn_reflns_limit_h_min -13
_diffrn_reflns_limit_k_max 18
_diffrn_reflns_limit_k_min -18
_diffrn_reflns_limit_l_max 15
_diffrn_reflns_limit_l_min -15
_diffrn_reflns_number 38133
_diffrn_reflns_point_group_measured_fraction_full 0.998
_diffrn_reflns_point_group_measured_fraction_max 0.998
_diffrn_reflns_theta_full 24.999
_diffrn_reflns_theta_max 24.999
_diffrn_reflns_theta_min 2.414
_diffrn_source_current 1.4
_diffrn_source_power 0.07
_diffrn_source_voltage 50.0
_diffrn_standards_number 0
_exptl_absorpt_coefficient_mu 0.927
_exptl_absorpt_correction_T_max 0.7351
_exptl_absorpt_correction_T_min 0.6650
_exptl_absorpt_correction_type none
_exptl_absorpt_process_details
;
SADABS-2016/2 (Bruker,2016/2) was used for absorption correction.
wR2(int) was 0.1513 before and 0.0919 after correction.
The Ratio of minimum to maximum transmission is 0.9046.
The \l/2 correction factor is Not present.
;
_exptl_crystal_colour black
_exptl_crystal_colour_primary black
_exptl_crystal_density_diffrn 1.735
_exptl_crystal_description block
_exptl_crystal_F_000 1180
_exptl_crystal_size_max 0.29
_exptl_crystal_size_mid 0.27
_exptl_crystal_size_min 0.23
_refine_diff_density_max 0.736
_refine_diff_density_min -0.566
_refine_diff_density_rms 0.099
_refine_ls_extinction_method none
_refine_ls_goodness_of_fit_ref 1.072
_refine_ls_hydrogen_treatment constr
_refine_ls_matrix_type full
_refine_ls_number_parameters 295
_refine_ls_number_reflns 3936
_refine_ls_number_restraints 0
_refine_ls_restrained_S_all 1.072
_refine_ls_R_factor_all 0.0509
_refine_ls_R_factor_gt 0.0408
_refine_ls_shift/su_max 0.001
_refine_ls_shift/su_mean 0.000
_refine_ls_structure_factor_coef Fsqd
_refine_ls_weighting_details 'w=1/[\s^2^(Fo^2^)+(0.0332P)^2^+2.8469P] where P=(Fo^2^+2Fc^2^)/3'
_refine_ls_weighting_scheme calc
_refine_ls_wR_factor_gt 0.0890
_refine_ls_wR_factor_ref 0.0955
_reflns_Friedel_coverage 0.000
_reflns_number_gt 3322
_reflns_number_total 3936
_reflns_threshold_expression 'I > 2\s(I)'
_cod_data_source_file d4dt02484b2.cif
_cod_data_source_block 1_CCDC1
_cod_depositor_comments 'Adding full bibliography for 7717393--7717397.cif.'
_cod_database_code 7717394
_shelx_shelxl_version_number 2018/3
_shelx_space_group_comment
;
The symmetry employed for this shelxl refinement is uniquely defined
by the following loop, which should always be used as a source of
symmetry information in preference to the above space-group names.
They are only intended as comments.
;
_shelx_estimated_absorpt_t_max 0.815
_shelx_estimated_absorpt_t_min 0.775
_olex2_refinement_description
;
1. Fixed Uiso
 At 1.2 times of:
  All C(H) groups, All C(H,H) groups, All N(H) groups
 At 1.5 times of:
  All C(H,H,H) groups
2.a Secondary CH2 refined with riding coordinates:
 C11(H11A,H11B)
2.b Aromatic/amide H refined with riding coordinates:
 N2(H2), C15(H15), C17(H17), C18(H18), C16(H16)
2.c Idealised Me refined as rotating group:
 C7(H7A,H7B,H7C), C8(H8A,H8B,H8C), C9(H9A,H9B,H9C), C6(H6A,H6B,H6C), C10(H10A,
 H10B,H10C), C20(H20A,H20B,H20C)
;
_olex2_submission_special_instructions 'No special instructions were received'

loop_
_space_group_symop_operation_xyz
'x, y, z'
'-x+1/2, y+1/2, -z+1/2'
'-x, -y, -z'
'x-1/2, -y-1/2, z-1/2'

loop_
_atom_site_label
_atom_site_type_symbol
_atom_site_fract_x
_atom_site_fract_y
_atom_site_fract_z
_atom_site_U_iso_or_equiv
_atom_site_adp_type
_atom_site_occupancy
_atom_site_site_symmetry_order
_atom_site_calc_flag
_atom_site_refinement_flags_posn
_atom_site_refinement_flags_adp
_atom_site_refinement_flags_occupancy
_atom_site_disorder_assembly
_atom_site_disorder_group
Ru1 Ru 0.89572(3) 0.98789(2) 0.40492(2) 0.01887(12) Uani 1 1 d . . . . .
S1 S 0.89248(9) 1.01383(6) 0.57331(8) 0.0217(2) Uani 1 1 d . . . . .
P1 P 0.74402(11) 0.57735(7) 0.68584(10) 0.0358(3) Uani 1 1 d . . . . .
N1 N 0.9162(3) 0.86228(18) 0.4609(2) 0.0219(7) Uani 1 1 d . . . . .
F5 F 0.6927(3) 0.60036(19) 0.5633(2) 0.0576(8) Uani 1 1 d . . . . .
F6 F 0.7998(3) 0.55715(19) 0.8096(2) 0.0581(8) Uani 1 1 d . . . . .
F1 F 0.8128(3) 0.66835(18) 0.7103(2) 0.0669(9) Uani 1 1 d . . . . .
N2 N 0.8758(3) 0.75981(19) 0.5570(3) 0.0261(8) Uani 1 1 d . . . . .
H2 H 0.851322 0.734332 0.605005 0.031 Uiso 1 1 calc R U . . .
F3 F 0.6246(3) 0.6185(2) 0.7004(2) 0.0740(10) Uani 1 1 d . . . . .
C3 C 0.7661(3) 1.0962(2) 0.3377(3) 0.0226(9) Uani 1 1 d . . . . .
C2 C 0.6902(4) 1.0252(2) 0.3473(3) 0.0245(9) Uani 1 1 d . . . . .
C12 C 0.8756(3) 0.8441(2) 0.5405(3) 0.0238(9) Uani 1 1 d . . . . .
C11 C 0.8357(4) 0.9108(2) 0.6001(3) 0.0260(9) Uani 1 1 d . . . . .
H11A H 0.870596 0.898533 0.677267 0.031 Uiso 1 1 calc R U . . .
H11B H 0.742453 0.911583 0.577992 0.031 Uiso 1 1 calc R U . . .
C4 C 0.8255(3) 1.0735(2) 0.2635(3) 0.0243(9) Uani 1 1 d . . . . .
C15 C 1.0032(4) 0.7689(2) 0.3487(3) 0.0276(9) Uani 1 1 d . . . . .
H15 H 1.021925 0.812827 0.307988 0.033 Uiso 1 1 calc R U . . .
C14 C 0.9479(3) 0.7858(2) 0.4249(3) 0.0225(9) Uani 1 1 d . . . . .
C1 C 0.7083(3) 0.9582(2) 0.2838(3) 0.0222(8) Uani 1 1 d . . . . .
C7 C 0.5996(4) 1.0260(3) 0.4065(3) 0.0299(10) Uani 1 1 d . . . . .
H7A H 0.580655 0.967699 0.421034 0.045 Uiso 1 1 calc R U . . .
H7B H 0.521477 1.054403 0.363465 0.045 Uiso 1 1 calc R U . . .
H7C H 0.637308 1.056404 0.473881 0.045 Uiso 1 1 calc R U . . .
C5 C 0.7941(4) 0.9866(2) 0.2321(3) 0.0233(9) Uani 1 1 d . . . . .
F4 F 0.8680(3) 0.5408(2) 0.6723(3) 0.0846(11) Uani 1 1 d . . . . .
F2 F 0.6765(4) 0.4896(2) 0.6629(3) 0.0931(13) Uani 1 1 d . . . . .
C8 C 0.7656(4) 1.1810(2) 0.3865(3) 0.0297(10) Uani 1 1 d . . . . .
H8A H 0.774491 1.173982 0.461471 0.045 Uiso 1 1 calc R U . . .
H8B H 0.685914 1.209910 0.348645 0.045 Uiso 1 1 calc R U . . .
H8C H 0.836175 1.214819 0.381602 0.045 Uiso 1 1 calc R U . . .
C9 C 0.8914(4) 1.1317(3) 0.2114(3) 0.0319(10) Uani 1 1 d . . . . .
H9A H 0.933628 1.176884 0.261072 0.048 Uiso 1 1 calc R U . . .
H9B H 0.829525 1.156589 0.147531 0.048 Uiso 1 1 calc R U . . .
H9C H 0.954180 1.099727 0.191376 0.048 Uiso 1 1 calc R U . . .
C6 C 0.6493(4) 0.8720(2) 0.2711(3) 0.0317(10) Uani 1 1 d . . . . .
H6A H 0.710367 0.829575 0.266188 0.048 Uiso 1 1 calc R U . . .
H6B H 0.574665 0.870556 0.206169 0.048 Uiso 1 1 calc R U . . .
H6C H 0.624319 0.859536 0.332726 0.048 Uiso 1 1 calc R U . . .
C13 C 0.9217(4) 0.7203(2) 0.4848(3) 0.0280(9) Uani 1 1 d . . . . .
C17 C 0.9995(4) 0.6203(3) 0.3947(4) 0.0366(11) Uani 1 1 d . . . . .
H17 H 1.017614 0.563332 0.382137 0.044 Uiso 1 1 calc R U . . .
C18 C 0.9455(4) 0.6359(3) 0.4699(3) 0.0340(10) Uani 1 1 d . . . . .
H18 H 0.925578 0.591746 0.509540 0.041 Uiso 1 1 calc R U . . .
C16 C 1.0293(4) 0.6848(3) 0.3354(3) 0.0353(11) Uani 1 1 d . . . . .
H16 H 1.068253 0.670582 0.285098 0.042 Uiso 1 1 calc R U . . .
C10 C 0.8243(4) 0.9398(3) 0.1472(3) 0.0333(10) Uani 1 1 d . . . . .
H10A H 0.909337 0.954954 0.149584 0.050 Uiso 1 1 calc R U . . .
H10B H 0.762916 0.954803 0.077525 0.050 Uiso 1 1 calc R U . . .
H10C H 0.820326 0.878716 0.158748 0.050 Uiso 1 1 calc R U . . .
C19 C 0.5086(5) 0.2415(3) 0.5166(4) 0.0476(13) Uani 1 1 d . . . . .
N3 N 0.4310(5) 0.1934(3) 0.4830(5) 0.0818(17) Uani 1 1 d . . . . .
C20 C 0.6068(5) 0.3032(3) 0.5595(4) 0.0578(15) Uani 1 1 d . . . . .
H20A H 0.672966 0.294721 0.528610 0.087 Uiso 1 1 calc R U . . .
H20B H 0.642945 0.296710 0.636928 0.087 Uiso 1 1 calc R U . . .
H20C H 0.571421 0.360198 0.542143 0.087 Uiso 1 1 calc R U . . .

loop_
_atom_site_aniso_label
_atom_site_aniso_U_11
_atom_site_aniso_U_22
_atom_site_aniso_U_33
_atom_site_aniso_U_23
_atom_site_aniso_U_13
_atom_site_aniso_U_12
Ru1 0.0171(2) 0.01700(18) 0.0204(2) 0.00017(12) 0.00383(14) -0.00012(12)
S1 0.0199(5) 0.0214(5) 0.0225(5) -0.0006(4) 0.0057(4) -0.0004(4)
P1 0.0330(7) 0.0373(7) 0.0412(7) 0.0035(5) 0.0179(6) 0.0010(5)
N1 0.0213(18) 0.0161(16) 0.0254(18) -0.0015(14) 0.0044(15) -0.0011(13)
F5 0.064(2) 0.073(2) 0.0345(16) 0.0027(14) 0.0149(15) 0.0030(16)
F6 0.0528(19) 0.079(2) 0.0431(17) 0.0181(15) 0.0170(15) 0.0019(15)
F1 0.095(2) 0.0564(19) 0.0550(19) -0.0031(15) 0.0333(18) -0.0301(17)
N2 0.0271(19) 0.0220(18) 0.0266(19) 0.0046(14) 0.0059(15) -0.0042(14)
F3 0.0481(19) 0.116(3) 0.068(2) 0.0102(19) 0.0335(17) 0.0244(18)
C3 0.020(2) 0.0183(19) 0.024(2) 0.0004(16) 0.0000(17) -0.0002(16)
C2 0.015(2) 0.027(2) 0.026(2) 0.0011(17) 0.0001(17) 0.0045(16)
C12 0.017(2) 0.022(2) 0.028(2) 0.0034(17) 0.0024(18) -0.0035(16)
C11 0.021(2) 0.027(2) 0.028(2) 0.0031(17) 0.0067(18) -0.0032(17)
C4 0.018(2) 0.023(2) 0.026(2) 0.0065(17) -0.0004(18) 0.0014(16)
C15 0.023(2) 0.026(2) 0.029(2) -0.0015(18) 0.0024(19) -0.0016(17)
C14 0.017(2) 0.020(2) 0.025(2) -0.0047(16) -0.0008(17) -0.0002(16)
C1 0.019(2) 0.0182(19) 0.022(2) -0.0010(16) -0.0032(17) -0.0002(16)
C7 0.021(2) 0.032(2) 0.034(2) -0.0008(19) 0.0047(19) 0.0042(17)
C5 0.022(2) 0.025(2) 0.019(2) 0.0004(16) 0.0012(17) 0.0038(16)
F4 0.070(2) 0.115(3) 0.083(3) 0.014(2) 0.045(2) 0.045(2)
F2 0.139(4) 0.056(2) 0.081(3) -0.0065(18) 0.033(3) -0.044(2)
C8 0.025(2) 0.022(2) 0.033(2) 0.0002(18) -0.0010(19) 0.0036(17)
C9 0.032(2) 0.033(2) 0.026(2) 0.0094(19) 0.003(2) -0.0021(18)
C6 0.025(2) 0.026(2) 0.037(3) -0.0045(19) 0.002(2) -0.0051(17)
C13 0.024(2) 0.022(2) 0.031(2) -0.0008(18) 0.0005(19) -0.0023(17)
C17 0.032(3) 0.020(2) 0.043(3) -0.008(2) -0.006(2) 0.0040(18)
C18 0.032(2) 0.023(2) 0.037(3) 0.0004(19) -0.001(2) -0.0001(18)
C16 0.026(2) 0.037(3) 0.037(3) -0.010(2) 0.003(2) 0.0038(19)
C10 0.029(2) 0.040(3) 0.028(2) -0.004(2) 0.007(2) 0.0025(19)
C19 0.040(3) 0.035(3) 0.075(4) 0.001(3) 0.030(3) 0.002(2)
N3 0.049(3) 0.043(3) 0.150(6) -0.003(3) 0.031(3) -0.008(2)
C20 0.055(4) 0.059(4) 0.069(4) -0.017(3) 0.034(3) -0.017(3)

loop_
_atom_type_symbol
_atom_type_description
_atom_type_scat_dispersion_real
_atom_type_scat_dispersion_imag
_atom_type_scat_source
C C 0.0033 0.0016 'International Tables Vol C Tables 4.2.6.8 and 6.1.1.4'
H H 0.0000 0.0000 'International Tables Vol C Tables 4.2.6.8 and 6.1.1.4'
F F 0.0171 0.0103 'International Tables Vol C Tables 4.2.6.8 and 6.1.1.4'
N N 0.0061 0.0033 'International Tables Vol C Tables 4.2.6.8 and 6.1.1.4'
P P 0.1023 0.0942 'International Tables Vol C Tables 4.2.6.8 and 6.1.1.4'
Ru Ru -1.2594 0.8363 'International Tables Vol C Tables 4.2.6.8 and 6.1.1.4'
S S 0.1246 0.1234 'International Tables Vol C Tables 4.2.6.8 and 6.1.1.4'

loop_
_geom_angle_atom_site_label_1
_geom_angle_atom_site_label_2
_geom_angle_atom_site_label_3
_geom_angle
_geom_angle_site_symmetry_1
_geom_angle_site_symmetry_3
_geom_angle_publ_flag
S1 Ru1 Ru1 52.12(3) . 3_776 ?
S1 Ru1 Ru1 52.06(3) 3_776 3_776 ?
S1 Ru1 S1 104.18(3) . 3_776 ?
N1 Ru1 Ru1 81.50(8) . 3_776 ?
N1 Ru1 S1 87.84(9) . 3_776 ?
N1 Ru1 S1 81.72(9) . . ?
N1 Ru1 C3 147.50(13) . . ?
N1 Ru1 C2 109.95(13) . . ?
N1 Ru1 C4 146.53(13) . . ?
N1 Ru1 C1 91.19(13) . . ?
N1 Ru1 C5 108.61(13) . . ?
C3 Ru1 Ru1 119.00(10) . 3_776 ?
C3 Ru1 S1 124.53(10) . 3_776 ?
C3 Ru1 S1 91.65(10) . . ?
C3 Ru1 C2 37.59(13) . . ?
C3 Ru1 C4 37.14(14) . . ?
C2 Ru1 Ru1 135.14(10) . 3_776 ?
C2 Ru1 S1 160.92(10) . 3_776 ?
C2 Ru1 S1 85.73(11) . . ?
C4 Ru1 Ru1 128.35(10) . 3_776 ?
C4 Ru1 S1 126.87(11) . . ?
C4 Ru1 S1 99.37(10) . 3_776 ?
C4 Ru1 C2 62.04(14) . . ?
C1 Ru1 Ru1 165.60(10) . 3_776 ?
C1 Ru1 S1 140.54(11) . 3_776 ?
C1 Ru1 S1 114.72(11) . . ?
C1 Ru1 C3 62.72(13) . . ?
C1 Ru1 C2 36.85(14) . . ?
C1 Ru1 C4 62.66(14) . . ?
C5 Ru1 Ru1 156.35(11) . 3_776 ?
C5 Ru1 S1 148.47(11) . . ?
C5 Ru1 S1 105.88(11) . 3_776 ?
C5 Ru1 C3 63.33(14) . . ?
C5 Ru1 C2 62.75(15) . . ?
C5 Ru1 C4 37.95(13) . . ?
C5 Ru1 C1 38.04(14) . . ?
Ru1 S1 Ru1 75.82(3) . 3_776 ?
C11 S1 Ru1 112.51(13) . 3_776 ?
C11 S1 Ru1 99.13(13) . . ?
F5 P1 F6 177.68(18) . . ?
F5 P1 F1 89.08(16) . . ?
F6 P1 F1 88.72(17) . . ?
F3 P1 F5 90.66(17) . . ?
F3 P1 F6 90.05(16) . . ?
F3 P1 F1 88.83(19) . . ?
F3 P1 F4 176.8(2) . . ?
F4 P1 F5 89.22(17) . . ?
F4 P1 F6 89.95(17) . . ?
F4 P1 F1 88.0(2) . . ?
F2 P1 F5 91.20(19) . . ?
F2 P1 F6 91.00(19) . . ?
F2 P1 F1 179.4(2) . . ?
F2 P1 F3 90.6(2) . . ?
F2 P1 F4 92.5(2) . . ?
C12 N1 Ru1 117.6(2) . . ?
C12 N1 C14 106.9(3) . . ?
C14 N1 Ru1 134.7(3) . . ?
C12 N2 H2 126.0 . . ?
C12 N2 C13 107.9(3) . . ?
C13 N2 H2 126.0 . . ?
C2 C3 Ru1 72.2(2) . . ?
C2 C3 C8 124.4(4) . . ?
C4 C3 Ru1 71.7(2) . . ?
C4 C3 C2 107.7(3) . . ?
C4 C3 C8 127.4(3) . . ?
C8 C3 Ru1 127.8(3) . . ?
C3 C2 Ru1 70.2(2) . . ?
C3 C2 C7 125.2(3) . . ?
C1 C2 Ru1 70.4(2) . . ?
C1 C2 C3 108.2(3) . . ?
C1 C2 C7 126.3(4) . . ?
C7 C2 Ru1 129.2(3) . . ?
N1 C12 N2 111.3(3) . . ?
N1 C12 C11 122.1(3) . . ?
N2 C12 C11 126.5(3) . . ?
S1 C11 H11A 109.8 . . ?
S1 C11 H11B 109.8 . . ?
C12 C11 S1 109.5(3) . . ?
C12 C11 H11A 109.8 . . ?
C12 C11 H11B 109.8 . . ?
H11A C11 H11B 108.2 . . ?
C3 C4 Ru1 71.1(2) . . ?
C3 C4 C5 108.4(3) . . ?
C3 C4 C9 126.9(3) . . ?
C5 C4 Ru1 69.6(2) . . ?
C5 C4 C9 124.0(4) . . ?
C9 C4 Ru1 132.6(3) . . ?
C14 C15 H15 121.7 . . ?
C16 C15 H15 121.7 . . ?
C16 C15 C14 116.5(4) . . ?
N1 C14 C15 130.8(4) . . ?
N1 C14 C13 108.1(3) . . ?
C15 C14 C13 121.0(4) . . ?
C2 C1 Ru1 72.7(2) . . ?
C2 C1 C5 108.4(3) . . ?
C2 C1 C6 126.5(4) . . ?
C5 C1 Ru1 70.0(2) . . ?
C5 C1 C6 125.0(3) . . ?
C6 C1 Ru1 123.1(3) . . ?
C2 C7 H7A 109.5 . . ?
C2 C7 H7B 109.5 . . ?
C2 C7 H7C 109.5 . . ?
H7A C7 H7B 109.5 . . ?
H7A C7 H7C 109.5 . . ?
H7B C7 H7C 109.5 . . ?
C4 C5 Ru1 72.4(2) . . ?
C4 C5 C10 126.6(4) . . ?
C1 C5 Ru1 72.0(2) . . ?
C1 C5 C4 107.1(3) . . ?
C1 C5 C10 125.4(3) . . ?
C10 C5 Ru1 129.3(3) . . ?
C3 C8 H8A 109.5 . . ?
C3 C8 H8B 109.5 . . ?
C3 C8 H8C 109.5 . . ?
H8A C8 H8B 109.5 . . ?
H8A C8 H8C 109.5 . . ?
H8B C8 H8C 109.5 . . ?
C4 C9 H9A 109.5 . . ?
C4 C9 H9B 109.5 . . ?
C4 C9 H9C 109.5 . . ?
H9A C9 H9B 109.5 . . ?
H9A C9 H9C 109.5 . . ?
H9B C9 H9C 109.5 . . ?
C1 C6 H6A 109.5 . . ?
C1 C6 H6B 109.5 . . ?
C1 C6 H6C 109.5 . . ?
H6A C6 H6B 109.5 . . ?
H6A C6 H6C 109.5 . . ?
H6B C6 H6C 109.5 . . ?
N2 C13 C14 105.6(3) . . ?
C18 C13 N2 131.9(4) . . ?
C18 C13 C14 122.4(4) . . ?
C18 C17 H17 118.7 . . ?
C18 C17 C16 122.7(4) . . ?
C16 C17 H17 118.7 . . ?
C13 C18 H18 122.0 . . ?
C17 C18 C13 116.0(4) . . ?
C17 C18 H18 122.0 . . ?
C15 C16 C17 121.4(4) . . ?
C15 C16 H16 119.3 . . ?
C17 C16 H16 119.3 . . ?
C5 C10 H10A 109.5 . . ?
C5 C10 H10B 109.5 . . ?
C5 C10 H10C 109.5 . . ?
H10A C10 H10B 109.5 . . ?
H10A C10 H10C 109.5 . . ?
H10B C10 H10C 109.5 . . ?
N3 C19 C20 179.6(6) . . ?
C19 C20 H20A 109.5 . . ?
C19 C20 H20B 109.5 . . ?
C19 C20 H20C 109.5 . . ?
H20A C20 H20B 109.5 . . ?
H20A C20 H20C 109.5 . . ?
H20B C20 H20C 109.5 . . ?

loop_
_geom_bond_atom_site_label_1
_geom_bond_atom_site_label_2
_geom_bond_distance
_geom_bond_site_symmetry_2
_geom_bond_publ_flag
Ru1 Ru1 2.8339(7) 3_776 ?
Ru1 S1 2.3051(11) . ?
Ru1 S1 2.3070(11) 3_776 ?
Ru1 N1 2.106(3) . ?
Ru1 C3 2.229(4) . ?
Ru1 C2 2.256(4) . ?
Ru1 C4 2.237(4) . ?
Ru1 C1 2.226(4) . ?
Ru1 C5 2.200(4) . ?
S1 C11 1.830(4) . ?
P1 F5 1.583(3) . ?
P1 F6 1.589(3) . ?
P1 F1 1.613(3) . ?
P1 F3 1.569(3) . ?
P1 F4 1.582(3) . ?
P1 F2 1.560(3) . ?
N1 C12 1.329(5) . ?
N1 C14 1.393(5) . ?
N2 H2 0.8800 . ?
N2 C12 1.350(5) . ?
N2 C13 1.392(5) . ?
C3 C2 1.445(5) . ?
C3 C4 1.422(5) . ?
C3 C8 1.492(5) . ?
C2 C1 1.417(5) . ?
C2 C7 1.495(6) . ?
C12 C11 1.483(5) . ?
C11 H11A 0.9900 . ?
C11 H11B 0.9900 . ?
C4 C5 1.443(5) . ?
C4 C9 1.500(5) . ?
C15 H15 0.9500 . ?
C15 C14 1.394(5) . ?
C15 C16 1.386(5) . ?
C14 C13 1.403(5) . ?
C1 C5 1.443(5) . ?
C1 C6 1.500(5) . ?
C7 H7A 0.9800 . ?
C7 H7B 0.9800 . ?
C7 H7C 0.9800 . ?
C5 C10 1.492(5) . ?
C8 H8A 0.9800 . ?
C8 H8B 0.9800 . ?
C8 H8C 0.9800 . ?
C9 H9A 0.9800 . ?
C9 H9B 0.9800 . ?
C9 H9C 0.9800 . ?
C6 H6A 0.9800 . ?
C6 H6B 0.9800 . ?
C6 H6C 0.9800 . ?
C13 C18 1.388(5) . ?
C17 H17 0.9500 . ?
C17 C18 1.369(6) . ?
C17 C16 1.403(6) . ?
C18 H18 0.9500 . ?
C16 H16 0.9500 . ?
C10 H10A 0.9800 . ?
C10 H10B 0.9800 . ?
C10 H10C 0.9800 . ?
C19 N3 1.129(6) . ?
C19 C20 1.439(7) . ?
C20 H20A 0.9800 . ?
C20 H20B 0.9800 . ?
C20 H20C 0.9800 . ?

loop_
_geom_torsion_atom_site_label_1
_geom_torsion_atom_site_label_2
_geom_torsion_atom_site_label_3
_geom_torsion_atom_site_label_4
_geom_torsion
_geom_torsion_site_symmetry_1
_geom_torsion_site_symmetry_2
_geom_torsion_site_symmetry_3
_geom_torsion_site_symmetry_4
_geom_torsion_publ_flag
Ru1 S1 C11 C12 -49.7(3) 3_776 . . . ?
Ru1 S1 C11 C12 28.6(3) . . . . ?
Ru1 N1 C12 N2 170.2(2) . . . . ?
Ru1 N1 C12 C11 -9.4(5) . . . . ?
Ru1 N1 C14 C15 15.5(6) . . . . ?
Ru1 N1 C14 C13 -168.3(3) . . . . ?
Ru1 C3 C2 C1 -60.5(3) . . . . ?
Ru1 C3 C2 C7 124.6(4) . . . . ?
Ru1 C3 C4 C5 59.8(3) . . . . ?
Ru1 C3 C4 C9 -129.7(4) . . . . ?
Ru1 C2 C1 C5 -61.2(3) . . . . ?
Ru1 C2 C1 C6 118.8(4) . . . . ?
Ru1 C4 C5 C1 64.1(3) . . . . ?
Ru1 C4 C5 C10 -126.3(4) . . . . ?
Ru1 C1 C5 C4 -64.4(3) . . . . ?
Ru1 C1 C5 C10 125.9(4) . . . . ?
N1 C12 C11 S1 -15.8(5) . . . . ?
N1 C14 C13 N2 -0.7(4) . . . . ?
N1 C14 C13 C18 -178.5(4) . . . . ?
N2 C12 C11 S1 164.6(3) . . . . ?
N2 C13 C18 C17 -175.6(4) . . . . ?
C3 C2 C1 Ru1 60.3(3) . . . . ?
C3 C2 C1 C5 -0.9(4) . . . . ?
C3 C2 C1 C6 179.1(4) . . . . ?
C3 C4 C5 Ru1 -60.8(3) . . . . ?
C3 C4 C5 C1 3.3(4) . . . . ?
C3 C4 C5 C10 172.9(4) . . . . ?
C2 C3 C4 Ru1 -63.7(3) . . . . ?
C2 C3 C4 C5 -3.9(4) . . . . ?
C2 C3 C4 C9 166.6(4) . . . . ?
C2 C1 C5 Ru1 62.9(3) . . . . ?
C2 C1 C5 C4 -1.5(4) . . . . ?
C2 C1 C5 C10 -171.2(4) . . . . ?
C12 N1 C14 C15 -174.9(4) . . . . ?
C12 N1 C14 C13 1.4(4) . . . . ?
C12 N2 C13 C14 -0.2(4) . . . . ?
C12 N2 C13 C18 177.4(4) . . . . ?
C4 C3 C2 Ru1 63.4(3) . . . . ?
C4 C3 C2 C1 2.9(4) . . . . ?
C4 C3 C2 C7 -171.9(4) . . . . ?
C15 C14 C13 N2 176.0(3) . . . . ?
C15 C14 C13 C18 -1.9(6) . . . . ?
C14 N1 C12 N2 -1.5(4) . . . . ?
C14 N1 C12 C11 178.8(3) . . . . ?
C14 C15 C16 C17 1.0(6) . . . . ?
C14 C13 C18 C17 1.6(6) . . . . ?
C7 C2 C1 Ru1 -124.9(4) . . . . ?
C7 C2 C1 C5 173.9(4) . . . . ?
C7 C2 C1 C6 -6.1(6) . . . . ?
C8 C3 C2 Ru1 -124.1(4) . . . . ?
C8 C3 C2 C1 175.4(3) . . . . ?
C8 C3 C2 C7 0.5(6) . . . . ?
C8 C3 C4 Ru1 124.1(4) . . . . ?
C8 C3 C4 C5 -176.0(4) . . . . ?
C8 C3 C4 C9 -5.5(6) . . . . ?
C9 C4 C5 Ru1 128.4(4) . . . . ?
C9 C4 C5 C1 -167.5(3) . . . . ?
C9 C4 C5 C10 2.0(6) . . . . ?
C6 C1 C5 Ru1 -117.1(4) . . . . ?
C6 C1 C5 C4 178.5(3) . . . . ?
C6 C1 C5 C10 8.8(6) . . . . ?
C13 N2 C12 N1 1.1(4) . . . . ?
C13 N2 C12 C11 -179.3(4) . . . . ?
C18 C17 C16 C15 -1.2(6) . . . . ?
C16 C15 C14 N1 176.3(4) . . . . ?
C16 C15 C14 C13 0.5(5) . . . . ?
C16 C17 C18 C13 -0.1(6) . . . . ?
